data_7208601
loop_
_publ_author_name
'\<Strukil, Vjekoslav'
'Igrc, Marina D.'
'F\'abi\'an, L\'aszl\'o'
'Eckert-Maksi\'c, Mirjana'
'Childs, Scott L.'
'Reid, David G.'
'Duer, Melinda J.'
'Halasz, Ivan'
'Mottillo, Cristina'
'Fri\<s\<ci\'c, Tomislav'

_publ_section_title
;
 A model for a solvent-free synthetic organic research laboratory:
 click-mechanosynthesis and structural characterization of thioureas
 without bulk solvents
;
_journal_issue 9
_journal_name_full 'Green Chemistry'
_journal_page_first 2462
_journal_paper_doi 10.1039/c2gc35799b
_journal_volume 14
_journal_year 2012
_chemical_formula_moiety 'C13 H10 F2 N2 S'
_chemical_formula_sum 'C13 H10 F2 N2 S'
_chemical_formula_weight 264.29
_chemical_name_common N,N'-bis(4-fluorophenyl)thiourea
_chemical_name_systematic
;
N,N'-bis(4-fluorophenyl)thiourea
;
_space_group_IT_number 62
_symmetry_cell_setting orthorhombic
_symmetry_space_group_name_Hall '-P 2ac 2n'
_symmetry_space_group_name_H-M 'P n m a'
_atom_sites_solution_hydrogens geom
_atom_sites_solution_primary direct
_atom_sites_solution_secondary difmap
_audit_creation_method SHELXL-97
_cell_angle_alpha 90.00
_cell_angle_beta 90.00
_cell_angle_gamma 90.00
_cell_formula_units_Z 4
_cell_length_a 8.3457(1)
_cell_length_b 26.4224(2)
_cell_length_c 5.3071(6)
_cell_measurement_reflns_used 7898
_cell_measurement_temperature 180(2)
_cell_measurement_theta_max 31.00
_cell_measurement_theta_min 1.00
_cell_volume 1170.29(13)
_computing_cell_refinement 'HKL Scalepack (Otwinowski & Minor 1997)'
_computing_data_collection 'Collect (Nonius B.V. 1998)'
_computing_data_reduction
;
HKL Denzo and Scalepack (Otwinowski & Minor 1997)
;
_computing_publication_material 'SHELXL-97 (Sheldrick 1997)'
_computing_structure_refinement 'SHELXL-97 (Sheldrick 1997)'
_computing_structure_solution 'SIR-92 (Altomare et al. 1994)'
_diffrn_ambient_temperature 180(2)
_diffrn_measured_fraction_theta_full 0.989
_diffrn_measured_fraction_theta_max 0.989
_diffrn_measurement_device_type 'Nonius Kappa CCD'
_diffrn_measurement_method 'Thin slice \w and \f scans'
_diffrn_radiation_source 'fine-focus sealed tube'
_diffrn_radiation_type MoK\a
_diffrn_radiation_wavelength 0.71073
_diffrn_reflns_av_R_equivalents 0.0346
_diffrn_reflns_av_sigmaI/netI 0.0380
_diffrn_reflns_limit_h_max 12
_diffrn_reflns_limit_h_min -10
_diffrn_reflns_limit_k_max 38
_diffrn_reflns_limit_k_min -38
_diffrn_reflns_limit_l_max 7
_diffrn_reflns_limit_l_min -6
_diffrn_reflns_number 8268
_diffrn_reflns_theta_full 31.00
_diffrn_reflns_theta_max 31.00
_diffrn_reflns_theta_min 3.92
_exptl_absorpt_coefficient_mu 0.284
_exptl_absorpt_correction_T_max 0.974
_exptl_absorpt_correction_T_min 0.891
_exptl_absorpt_correction_type multi-scan
_exptl_absorpt_process_details
;
multi-scan from symmetry-related measurements
Sortav (Blessing 1995)
;
_exptl_crystal_colour colourless
_exptl_crystal_density_diffrn 1.500
_exptl_crystal_density_method 'not measured'
_exptl_crystal_description block
_exptl_crystal_F_000 544
_exptl_crystal_size_max 0.23
_exptl_crystal_size_mid 0.18
_exptl_crystal_size_min 0.10
_refine_diff_density_max 0.196
_refine_diff_density_min -0.265
_refine_diff_density_rms 0.053
_refine_ls_extinction_method none
_refine_ls_goodness_of_fit_ref 1.065
_refine_ls_hydrogen_treatment mixed
_refine_ls_matrix_type full
_refine_ls_number_parameters 89
_refine_ls_number_reflns 1882
_refine_ls_number_restraints 0
_refine_ls_restrained_S_all 1.065
_refine_ls_R_factor_all 0.0559
_refine_ls_R_factor_gt 0.0364
_refine_ls_shift/su_max 0.000
_refine_ls_shift/su_mean 0.000
_refine_ls_structure_factor_coef Fsqd
_refine_ls_weighting_details 'calc w=1/[\s^2^(Fo^2^)+(0.0369P)^2^+0.2593P] where P=(Fo^2^+2Fc^2^)/3'
_refine_ls_weighting_scheme calc
_refine_ls_wR_factor_gt 0.0856
_refine_ls_wR_factor_ref 0.0924
_reflns_number_gt 1417
_reflns_number_total 1882
_reflns_threshold_expression >2sigma(I)
_cod_data_source_file c2gc35799b.txt
_cod_data_source_block 3d
_cod_original_sg_symbol_H-M Pnma
_cod_database_code 7208601

loop_
_symmetry_equiv_pos_as_xyz
'x, y, z'
'-x+1/2, -y, z+1/2'
'-x, y+1/2, -z'
'x+1/2, -y+1/2, -z+1/2'
'-x, -y, -z'
'x-1/2, y, -z-1/2'
'x, -y-1/2, z'
'-x-1/2, y-1/2, z-1/2'

loop_
_atom_site_label
_atom_site_type_symbol
_atom_site_fract_x
_atom_site_fract_y
_atom_site_fract_z
_atom_site_U_iso_or_equiv
_atom_site_adp_type
_atom_site_occupancy
_atom_site_symmetry_multiplicity
_atom_site_calc_flag
_atom_site_refinement_flags
S1 S 0.61594(5) 0.2500 0.11976(9) 0.02864(14) Uani 1 2 d S
F1 F 0.65735(11) 0.48590(3) 0.10741(17) 0.0425(2) Uani 1 1 d .
N1 N 0.84548(13) 0.29290(4) -0.1583(2) 0.0291(3) Uani 1 1 d .
H1N H 0.9216(18) 0.2902(6) -0.267(3) 0.043(4) Uiso 1 1 d .
C0 C 0.7766(2) 0.2500 -0.0746(3) 0.0243(3) Uani 1 2 d S
C1 C 0.79470(14) 0.34259(4) -0.0864(2) 0.0256(3) Uani 1 1 d .
C2 C 0.85549(15) 0.36466(5) 0.1302(3) 0.0285(3) Uani 1 1 d .
H2 H 0.9280 0.3464 0.2342 0.034 Uiso 1 1 calc R
C3 C 0.80994(15) 0.41358(5) 0.1947(3) 0.0305(3) Uani 1 1 d .
H3 H 0.8514 0.4295 0.3415 0.037 Uiso 1 1 calc R
C4 C 0.70343(15) 0.43836(5) 0.0406(3) 0.0293(3) Uani 1 1 d .
C5 C 0.64133(16) 0.41756(5) -0.1747(3) 0.0324(3) Uani 1 1 d .
H5 H 0.5679 0.4359 -0.2768 0.039 Uiso 1 1 calc R
C6 C 0.68908(15) 0.36879(5) -0.2393(3) 0.0293(3) Uani 1 1 d .
H6 H 0.6491 0.3535 -0.3885 0.035 Uiso 1 1 calc R

loop_
_atom_site_aniso_label
_atom_site_aniso_U_11
_atom_site_aniso_U_22
_atom_site_aniso_U_33
_atom_site_aniso_U_23
_atom_site_aniso_U_13
_atom_site_aniso_U_12
S1 0.0288(2) 0.0234(2) 0.0337(3) 0.000 0.00785(18) 0.000
F1 0.0517(5) 0.0220(4) 0.0538(6) -0.0048(4) -0.0031(4) 0.0088(3)
N1 0.0303(5) 0.0214(5) 0.0357(6) 0.0005(4) 0.0100(5) -0.0001(4)
C0 0.0252(8) 0.0213(7) 0.0265(9) 0.000 -0.0015(7) 0.000
C1 0.0257(5) 0.0201(5) 0.0310(7) 0.0017(5) 0.0056(5) -0.0013(4)
C2 0.0308(6) 0.0260(6) 0.0286(7) 0.0035(5) -0.0002(5) 0.0034(5)
C3 0.0334(6) 0.0277(6) 0.0305(7) -0.0016(5) 0.0000(5) 0.0003(5)
C4 0.0320(6) 0.0190(5) 0.0370(7) 0.0011(5) 0.0041(6) 0.0018(5)
C5 0.0313(6) 0.0274(6) 0.0385(8) 0.0054(6) -0.0043(6) 0.0026(5)
C6 0.0284(6) 0.0280(6) 0.0314(7) 0.0002(5) -0.0017(5) -0.0044(5)

loop_
_atom_type_symbol
_atom_type_description
_atom_type_scat_dispersion_real
_atom_type_scat_dispersion_imag
_atom_type_scat_source
C C 0.0033 0.0016 'International Tables Vol C Tables 4.2.6.8 and 6.1.1.4'
H H 0.0000 0.0000 'International Tables Vol C Tables 4.2.6.8 and 6.1.1.4'
N N 0.0061 0.0033 'International Tables Vol C Tables 4.2.6.8 and 6.1.1.4'
F F 0.0171 0.0103 'International Tables Vol C Tables 4.2.6.8 and 6.1.1.4'
S S 0.1246 0.1234 'International Tables Vol C Tables 4.2.6.8 and 6.1.1.4'

loop_
_geom_angle_atom_site_label_1
_geom_angle_atom_site_label_2
_geom_angle_atom_site_label_3
_geom_angle
_geom_angle_site_symmetry_1
_geom_angle_site_symmetry_3
C0 N1 C1 123.90(11) . .
C0 N1 H1N 117.8(11) . .
C1 N1 H1N 118.2(11) . .
N1 C0 N1 114.68(15) . 7_565
N1 C0 S1 122.66(8) . .
N1 C0 S1 122.66(8) 7_565 .
C6 C1 C2 120.62(11) . .
C6 C1 N1 119.42(12) . .
C2 C1 N1 119.93(11) . .
C1 C2 C3 119.71(12) . .
C1 C2 H2 120.1 . .
C3 C2 H2 120.1 . .
C4 C3 C2 118.26(13) . .
C4 C3 H3 120.9 . .
C2 C3 H3 120.9 . .
F1 C4 C5 118.74(12) . .
F1 C4 C3 117.88(13) . .
C5 C4 C3 123.37(12) . .
C4 C5 C6 117.95(12) . .
C4 C5 H5 121.0 . .
C6 C5 H5 121.0 . .
C1 C6 C5 120.08(13) . .
C1 C6 H6 120.0 . .
C5 C6 H6 120.0 . .

loop_
_geom_bond_atom_site_label_1
_geom_bond_atom_site_label_2
_geom_bond_distance
_geom_bond_site_symmetry_2
S1 C0 1.6917(18) .
F1 C4 1.3605(14) .
N1 C0 1.3463(14) .
N1 C1 1.4316(15) .
N1 H1N 0.861(17) .
C0 N1 1.3463(14) 7_565
C1 C6 1.3836(18) .
C1 C2 1.3854(18) .
C2 C3 1.3901(17) .
C2 H2 0.9500 .
C3 C4 1.3741(19) .
C3 H3 0.9500 .
C4 C5 1.370(2) .
C5 C6 1.3918(18) .
C5 H5 0.9500 .
C6 H6 0.9500 .
